data_4077448
loop_
_publ_author_name
'Hayashida, Taizo'
'Nagashima, Hideo'

_publ_section_title
;
 Ruthenium Amidinato&#x2212;Carbene Complexes Containing a Ru&#x2212;Si
 Bond:&#x00A0; Formation and Reversible \a-Silyl Group Migration from the
 Metal to the Carbene Ligand
;
_journal_issue 24
_journal_name_full Organometallics
_journal_page_first 4996
_journal_paper_doi 10.1021/om010775w
_journal_volume 20
_journal_year 2001
_chemical_formula_sum 'C25 H45 F6 N2 O P Ru Si'
_chemical_formula_weight 663.76
_chemical_name_systematic
;
 ?
;
_space_group_IT_number 33
_symmetry_cell_setting orthorhombic
_symmetry_Int_Tables_number 33
_symmetry_space_group_name_Hall 'P 2c -2n'
_symmetry_space_group_name_H-M 'P n a 21'
_atom_sites_solution_hydrogens geom
_atom_sites_solution_primary direct
_atom_sites_solution_secondary difmap
_cell_angle_alpha 90.00
_cell_angle_beta 90.00
_cell_angle_gamma 90.00
_cell_formula_units_Z 4
_cell_length_a 22.250(4)
_cell_length_b 9.234(3)
_cell_length_c 15.137(3)
_cell_measurement_reflns_used 25
_cell_measurement_temperature 293(2)
_cell_measurement_theta_max 18
_cell_measurement_theta_min 12
_cell_volume 3110.0(13)
_computing_cell_refinement 'MSC/AFC Diffractometer Control'
_computing_data_collection 'MSC/AFC Diffractometer Control'
_computing_data_reduction 'teXsan for Windows version 1.06 (MSC, 1997-1999)'
_computing_molecular_graphics 'ORTEX (P.McArdle, 1995)'
_computing_publication_material 'SHELXL-97/2 (Sheldrick,1997)'
_computing_structure_refinement 'SHELXL-97/2 (Sheldrick, 1997)'
_computing_structure_solution 'SIR92 (Altomare, et. al. 1994)'
_diffrn_ambient_temperature 293(2)
_diffrn_measured_fraction_theta_full 0.000
_diffrn_measured_fraction_theta_max 0.999
_diffrn_measurement_device_type 'Rigaku AFC7R'
_diffrn_measurement_method scaning
_diffrn_radiation_monochromator graphite
_diffrn_radiation_source 'Rigaku rotating anode'
_diffrn_radiation_type MoK\a
_diffrn_radiation_wavelength 0.71069
_diffrn_reflns_av_R_equivalents 0.0000
_diffrn_reflns_av_sigmaI/netI 0.1403
_diffrn_reflns_limit_h_max 31
_diffrn_reflns_limit_h_min 0
_diffrn_reflns_limit_k_max 12
_diffrn_reflns_limit_k_min 0
_diffrn_reflns_limit_l_max 21
_diffrn_reflns_limit_l_min 0
_diffrn_reflns_number 4682
_diffrn_reflns_theta_full 0.50
_diffrn_reflns_theta_max 30.00
_diffrn_reflns_theta_min 2.58
_exptl_absorpt_coefficient_mu 0.650
_exptl_absorpt_correction_T_max 1.000
_exptl_absorpt_correction_T_min 0.779
_exptl_absorpt_correction_type
;
\y scans (North,Phillips & Matthews, 1968)
;
_exptl_crystal_colour Yellow
_exptl_crystal_density_diffrn 1.418
_exptl_crystal_density_method 'not measured'
_exptl_crystal_description platelet
_exptl_crystal_F_000 1376
_exptl_crystal_size_max 0.38
_exptl_crystal_size_mid 0.30
_exptl_crystal_size_min 0.08
_refine_diff_density_max 1.036
_refine_diff_density_min -1.154
_refine_diff_density_rms 0.116
_refine_ls_abs_structure_details 'Flack H D (1983), Acta Cryst. A39, 876-881'
_refine_ls_abs_structure_Flack 0.02(8)
_refine_ls_extinction_method none
_refine_ls_goodness_of_fit_ref 0.898
_refine_ls_hydrogen_treatment mixed
_refine_ls_matrix_type full
_refine_ls_number_parameters 334
_refine_ls_number_reflns 4682
_refine_ls_number_restraints 1
_refine_ls_restrained_S_all 0.898
_refine_ls_R_factor_all 0.1777
_refine_ls_R_factor_gt 0.0498
_refine_ls_shift/su_max 0.029
_refine_ls_shift/su_mean 0.000
_refine_ls_structure_factor_coef Fsqd
_refine_ls_weighting_details 'calc w=1/[\s^2^(Fo^2^)+(0.1000P)^2^+0.0000P] where P=(Fo^2^+2Fc^2^)/3'
_refine_ls_weighting_scheme calc
_refine_ls_wR_factor_gt 0.1263
_refine_ls_wR_factor_ref 0.1730
_reflns_number_gt 2155
_reflns_number_total 4682
_reflns_threshold_expression >2sigma(I)
_cod_data_source_file om010775w.cif
_cod_data_source_block 4b
_cod_depositor_comments
;
The following automatic conversions were performed:
'_atom_site_symetry_multiplicity' tag replaced with
'_atom_site_symmetry_multiplicity'.

Automatic conversion script
Id: cif_correct_tags 1440 2010-10-19 06:21:57Z saulius 

The following automatic conversions were performed:

'_symmetry_cell_setting' value 'Orthorhombic' changed to
'orthorhombic' according to
/home/saulius/struct/CIF-dictionaries/cif_core.dic dictionary named
'cif_core.dic' version 2.4.2 from 2011-04-26.

Automatic conversion script
Id: cif_fix_values 1715 2011-07-08 13:25:40Z adriana 
;
_cod_original_cell_volume 3110.1(12)
_cod_original_sg_symbol_H-M Pna21
_cod_database_code 4077448

loop_
_symmetry_equiv_pos_as_xyz
'x, y, z'
'-x, -y, z+1/2'
'-x+1/2, y+1/2, z+1/2'
'x+1/2, -y+1/2, z'

loop_
_atom_site_label
_atom_site_type_symbol
_atom_site_fract_x
_atom_site_fract_y
_atom_site_fract_z
_atom_site_U_iso_or_equiv
_atom_site_adp_type
_atom_site_occupancy
_atom_site_symmetry_multiplicity
_atom_site_calc_flag
Ru1 Ru 0.67581(3) 0.23166(5) 0.70536(6) 0.03740(17) Uani 1 1 d
P1 P 0.40650(16) 0.6007(4) 0.6611(2) 0.0642(8) Uani 1 1 d
Si1 Si 0.54376(16) 0.0578(4) 0.6485(3) 0.0636(9) Uani 1 1 d
F1 F 0.4102(7) 0.7343(12) 0.7227(13) 0.169(7) Uani 1 1 d
F2 F 0.4311(12) 0.511(2) 0.7352(13) 0.286(14) Uani 1 1 d
F3 F 0.3478(7) 0.5524(18) 0.6963(17) 0.228(8) Uani 1 1 d
F4 F 0.3757(11) 0.6874(19) 0.5948(11) 0.244(11) Uani 1 1 d
F5 F 0.4653(7) 0.634(2) 0.6286(18) 0.285(14) Uani 1 1 d
F6 F 0.4040(7) 0.4712(14) 0.5934(10) 0.164(5) Uani 1 1 d
O1 O 0.6913(5) -0.0859(8) 0.7343(6) 0.085(3) Uani 1 1 d
N1 N 0.6926(4) 0.2194(7) 0.5785(5) 0.035(2) Uani 1 1 d
N2 N 0.6000(4) 0.2740(8) 0.5505(5) 0.0431(16) Uani 1 1 d
C1 C 0.6553(5) 0.4661(10) 0.7600(7) 0.049(2) Uani 1 1 d
C2 C 0.6401(5) 0.3574(11) 0.8238(7) 0.052(2) Uani 1 1 d
C3 C 0.6835(7) 0.2558(12) 0.8522(7) 0.053(3) Uani 1 1 d
C4 C 0.7424(7) 0.2656(13) 0.8215(9) 0.075(4) Uani 1 1 d
C5 C 0.7580(5) 0.3670(14) 0.7542(10) 0.072(4) Uani 1 1 d
C6 C 0.7123(5) 0.4688(11) 0.7225(8) 0.059(4) Uani 1 1 d
C7 C 0.6109(6) 0.5793(11) 0.7377(9) 0.073(4) Uani 1 1 d
C8 C 0.5774(6) 0.3551(15) 0.8637(10) 0.079(4) Uani 1 1 d
C9 C 0.6693(8) 0.1496(16) 0.9247(8) 0.096(5) Uani 1 1 d
C10 C 0.7919(10) 0.170(2) 0.8596(13) 0.126(8) Uani 1 1 d
C11 C 0.8213(6) 0.384(2) 0.7153(19) 0.132(9) Uani 1 1 d
C12 C 0.7286(7) 0.5751(14) 0.6548(11) 0.089(5) Uani 1 1 d
C13 C 0.7564(5) 0.1555(12) 0.5470(8) 0.053(3) Uani 1 1 d
C14 C 0.7980(7) 0.2474(17) 0.4902(10) 0.088(5) Uani 1 1 d
C15 C 0.7495(6) 0.0026(15) 0.5088(10) 0.080(4) Uani 1 1 d
C16 C 0.6549(5) 0.2525(10) 0.5166(7) 0.046(2) Uani 1 1 d
C17 C 0.6635(6) 0.2542(14) 0.4196(8) 0.069(3) Uani 1 1 d
C18 C 0.5502(4) 0.3570(11) 0.5079(7) 0.051(2) Uani 1 1 d
C19 C 0.5691(6) 0.5119(14) 0.4826(10) 0.079(4) Uani 1 1 d
C20 C 0.5205(6) 0.2775(15) 0.4297(9) 0.075(4) Uani 1 1 d
C21 C 0.5911(5) 0.2288(9) 0.6446(7) 0.0432(19) Uani 1 1 d
C22 C 0.5397(7) -0.0099(17) 0.7637(11) 0.089(5) Uani 1 1 d
C23 C 0.4640(6) 0.0941(18) 0.6153(12) 0.095(5) Uani 1 1 d
C24 C 0.5757(7) -0.0824(13) 0.5719(12) 0.086(4) Uani 1 1 d
C25 C 0.6821(5) 0.0343(10) 0.7168(12) 0.054(3) Uani 1 1 d
H1 H 0.5952 0.6241 0.7882 0.089 Uiso 1 1 d
H2 H 0.6300 0.6537 0.7012 0.089 Uiso 1 1 d
H3 H 0.5788 0.5397 0.7029 0.089 Uiso 1 1 d
H4 H 0.5794 0.3578 0.9278 0.090 Uiso 1 1 d
H5 H 0.5548 0.4389 0.8457 0.090 Uiso 1 1 d
H6 H 0.5556 0.2709 0.8474 0.090 Uiso 1 1 d
H7 H 0.6723 0.1918 0.9820 0.108 Uiso 1 1 d
H8 H 0.6242 0.1256 0.9197 0.108 Uiso 1 1 d
H9 H 0.6889 0.0629 0.9209 0.108 Uiso 1 1 d
H10 H 0.7895 0.1709 0.9239 0.136 Uiso 1 1 d
H11 H 0.7862 0.0714 0.8414 0.136 Uiso 1 1 d
H12 H 0.8306 0.2009 0.8431 0.136 Uiso 1 1 d
H13 H 0.8516 0.3960 0.7573 0.160 Uiso 1 1 d
H14 H 0.8317 0.3070 0.6755 0.160 Uiso 1 1 d
H15 H 0.8226 0.4735 0.6771 0.160 Uiso 1 1 d
H16 H 0.7409 0.6647 0.6791 0.104 Uiso 1 1 d
H17 H 0.7588 0.5398 0.6159 0.104 Uiso 1 1 d
H18 H 0.6932 0.5961 0.6172 0.104 Uiso 1 1 d
H19 H 0.7795 0.1411 0.6014 0.064 Uiso 1 1 d
H20 H 0.8227 0.3092 0.5241 0.108 Uiso 1 1 d
H21 H 0.8212 0.1906 0.4515 0.108 Uiso 1 1 d
H22 H 0.7725 0.3109 0.4530 0.108 Uiso 1 1 d
H23 H 0.7439 -0.0666 0.5547 0.101 Uiso 1 1 d
H24 H 0.7137 0.0015 0.4722 0.101 Uiso 1 1 d
H25 H 0.7827 -0.0227 0.4739 0.101 Uiso 1 1 d
H26 H 0.7052 0.2389 0.4058 0.085 Uiso 1 1 d
H27 H 0.6419 0.1715 0.3936 0.085 Uiso 1 1 d
H28 H 0.6497 0.3385 0.3938 0.085 Uiso 1 1 d
H29 H 0.5197 0.3673 0.5523 0.065 Uiso 1 1 d
H30 H 0.5772 0.5672 0.5358 0.093 Uiso 1 1 d
H31 H 0.6053 0.5095 0.4488 0.093 Uiso 1 1 d
H32 H 0.5387 0.5594 0.4505 0.093 Uiso 1 1 d
H33 H 0.4915 0.2069 0.4518 0.091 Uiso 1 1 d
H34 H 0.4981 0.3445 0.3938 0.091 Uiso 1 1 d
H35 H 0.5488 0.2291 0.3950 0.091 Uiso 1 1 d
H36 H 0.5679 0.3039 0.6722 0.052 Uiso 1 1 d
H37 H 0.5437 0.0665 0.8048 0.104 Uiso 1 1 d
H38 H 0.5021 -0.0585 0.7738 0.104 Uiso 1 1 d
H39 H 0.5713 -0.0794 0.7744 0.104 Uiso 1 1 d
H40 H 0.4393 0.1044 0.6646 0.117 Uiso 1 1 d
H41 H 0.4620 0.1773 0.5785 0.117 Uiso 1 1 d
H42 H 0.4494 0.0121 0.5802 0.117 Uiso 1 1 d
H43 H 0.5915 -0.1593 0.6065 0.110 Uiso 1 1 d
H44 H 0.5439 -0.1182 0.5359 0.110 Uiso 1 1 d
H45 H 0.6056 -0.0402 0.5373 0.110 Uiso 1 1 d

loop_
_atom_site_aniso_label
_atom_site_aniso_U_11
_atom_site_aniso_U_22
_atom_site_aniso_U_33
_atom_site_aniso_U_23
_atom_site_aniso_U_13
_atom_site_aniso_U_12
Ru1 0.0468(3) 0.0313(2) 0.0341(3) -0.0029(6) 0.0014(6) 0.0062(3)
P1 0.0628(18) 0.0708(19) 0.0590(17) 0.0013(16) -0.0044(16) -0.0111(16)
Si1 0.057(2) 0.0480(17) 0.086(2) 0.0072(19) 0.0084(19) -0.0131(15)
F1 0.247(15) 0.126(9) 0.134(18) -0.050(9) -0.006(12) -0.051(8)
F2 0.45(3) 0.175(14) 0.24(2) 0.061(14) -0.24(2) -0.048(17)
F3 0.169(11) 0.263(18) 0.253(19) -0.005(19) 0.096(16) -0.111(12)
F4 0.40(3) 0.165(12) 0.165(14) 0.040(12) -0.130(18) 0.055(17)
F5 0.129(12) 0.28(2) 0.45(3) -0.16(2) 0.149(17) -0.084(13)
F6 0.182(12) 0.143(9) 0.167(11) -0.092(9) -0.014(10) -0.008(9)
O1 0.123(8) 0.035(4) 0.097(8) 0.013(4) -0.008(5) 0.015(4)
N1 0.064(5) 0.012(3) 0.030(4) 0.010(2) -0.031(3) 0.001(3)
N2 0.050(4) 0.043(4) 0.036(4) 0.003(3) -0.004(3) 0.003(4)
C1 0.061(6) 0.042(5) 0.043(5) -0.006(4) -0.006(5) 0.004(4)
C2 0.068(7) 0.046(5) 0.044(5) -0.008(4) 0.001(5) 0.012(5)
C3 0.097(10) 0.040(6) 0.021(4) -0.011(4) 0.002(5) 0.037(5)
C4 0.105(11) 0.061(7) 0.059(7) -0.027(6) -0.037(8) 0.036(7)
C5 0.053(7) 0.066(7) 0.095(9) -0.045(7) -0.015(7) 0.008(5)
C6 0.063(7) 0.047(5) 0.066(10) -0.019(5) 0.013(6) -0.005(4)
C7 0.082(8) 0.039(5) 0.097(10) -0.009(5) -0.009(7) 0.018(5)
C8 0.087(10) 0.064(8) 0.085(9) -0.008(7) 0.046(8) 0.010(7)
C9 0.172(17) 0.081(9) 0.035(6) 0.008(6) 0.002(8) 0.020(10)
C10 0.149(16) 0.127(15) 0.101(13) -0.048(12) -0.058(13) 0.087(14)
C11 0.046(6) 0.160(15) 0.19(2) -0.106(18) -0.011(11) 0.008(8)
C12 0.097(11) 0.062(8) 0.109(11) -0.002(8) 0.042(10) -0.018(7)
C13 0.047(6) 0.061(7) 0.051(6) -0.010(5) 0.009(5) 0.007(5)
C14 0.069(8) 0.118(13) 0.079(9) 0.022(8) 0.027(8) 0.004(8)
C15 0.077(9) 0.079(8) 0.084(9) -0.037(7) 0.004(8) 0.025(7)
C16 0.055(5) 0.048(6) 0.036(5) -0.002(4) 0.006(4) 0.007(4)
C17 0.076(8) 0.083(8) 0.049(6) 0.011(6) -0.005(5) 0.011(6)
C18 0.037(5) 0.060(6) 0.056(6) 0.014(5) -0.019(5) 0.005(4)
C19 0.077(9) 0.061(7) 0.098(11) 0.031(7) -0.004(8) 0.006(6)
C20 0.070(8) 0.100(10) 0.056(7) 0.006(7) -0.020(6) 0.005(7)
C21 0.052(5) 0.033(4) 0.044(4) -0.007(4) 0.006(4) -0.003(4)
C22 0.080(10) 0.083(10) 0.104(12) 0.024(10) 0.026(9) -0.015(8)
C23 0.052(8) 0.100(11) 0.133(14) 0.001(10) 0.008(8) -0.024(8)
C24 0.094(11) 0.057(7) 0.107(12) -0.006(7) -0.022(9) -0.020(7)
C25 0.062(6) 0.041(4) 0.059(9) 0.001(5) 0.005(7) 0.003(4)

loop_
_atom_type_symbol
_atom_type_description
_atom_type_scat_dispersion_real
_atom_type_scat_dispersion_imag
_atom_type_scat_source
C C 0.0033 0.0016 'International Tables Vol C Tables 4.2.6.8 and 6.1.1.4'
H H 0.0000 0.0000 'International Tables Vol C Tables 4.2.6.8 and 6.1.1.4'
F F 0.0171 0.0103 'International Tables Vol C Tables 4.2.6.8 and 6.1.1.4'
N N 0.0061 0.0033 'International Tables Vol C Tables 4.2.6.8 and 6.1.1.4'
P P 0.1023 0.0942 'International Tables Vol C Tables 4.2.6.8 and 6.1.1.4'
Ru Ru -1.2594 0.8363 'International Tables Vol C Tables 4.2.6.8 and 6.1.1.4'
Si Si 0.0817 0.0704 'International Tables Vol C Tables 4.2.6.8 and 6.1.1.4'
O O 0.0106 0.0060 'International Tables Vol C Tables 4.2.6.8 and 6.1.1.4'

loop_
_geom_angle_atom_site_label_1
_geom_angle_atom_site_label_2
_geom_angle_atom_site_label_3
_geom_angle
C25 Ru1 N1 91.2(6)
C25 Ru1 C21 95.6(5)
N1 Ru1 C21 75.0(4)
C25 Ru1 C3 90.0(6)
N1 Ru1 C3 164.4(4)
C21 Ru1 C3 120.4(5)
C25 Ru1 C2 117.3(6)
N1 Ru1 C2 150.1(3)
C21 Ru1 C2 92.2(4)
C3 Ru1 C2 36.5(4)
C25 Ru1 C4 90.8(6)
N1 Ru1 C4 129.0(5)
C21 Ru1 C4 155.2(5)
C3 Ru1 C4 35.5(5)
C2 Ru1 C4 63.7(4)
C25 Ru1 C5 116.2(5)
N1 Ru1 C5 101.1(4)
C21 Ru1 C5 148.2(4)
C3 Ru1 C5 64.7(5)
C2 Ru1 C5 75.6(4)
C4 Ru1 C5 35.7(5)
C25 Ru1 C6 152.6(5)
N1 Ru1 C6 95.5(4)
C21 Ru1 C6 111.8(4)
C3 Ru1 C6 76.8(5)
C2 Ru1 C6 63.8(4)
C4 Ru1 C6 64.5(5)
C5 Ru1 C6 36.4(4)
C25 Ru1 C1 153.1(6)
N1 Ru1 C1 115.7(3)
C21 Ru1 C1 89.5(4)
C3 Ru1 C1 64.9(4)
C2 Ru1 C1 35.9(4)
C4 Ru1 C1 74.6(4)
C5 Ru1 C1 63.2(4)
C6 Ru1 C1 34.3(4)
F5 P1 F4 94.3(16)
F5 P1 F3 174.6(13)
F4 P1 F3 89.9(14)
F5 P1 F2 92.4(15)
F4 P1 F2 173.1(15)
F3 P1 F2 83.5(14)
F5 P1 F1 89.2(9)
F4 P1 F1 90.1(10)
F3 P1 F1 94.1(10)
F2 P1 F1 88.3(11)
F5 P1 F6 88.4(9)
F4 P1 F6 87.3(10)
F3 P1 F6 88.5(10)
F2 P1 F6 94.6(10)
F1 P1 F6 176.3(9)
C22 Si1 C23 105.5(7)
C22 Si1 C24 111.5(7)
C23 Si1 C24 108.4(7)
C22 Si1 C21 109.7(6)
C23 Si1 C21 111.6(6)
C24 Si1 C21 110.1(5)
C16 N1 C13 116.3(9)
C16 N1 Ru1 125.0(8)
C13 N1 Ru1 118.7(6)
C16 N2 C18 125.9(8)
C16 N2 C21 116.4(8)
C18 N2 C21 117.1(8)
C6 C1 C2 120.2(10)
C6 C1 C7 120.3(10)
C2 C1 C7 119.5(10)
C6 C1 Ru1 72.3(5)
C2 C1 Ru1 68.9(5)
C7 C1 Ru1 134.2(8)
C3 C2 C1 120.5(11)
C3 C2 C8 119.8(11)
C1 C2 C8 119.6(10)
C3 C2 Ru1 70.3(6)
C1 C2 Ru1 75.2(6)
C8 C2 Ru1 128.7(8)
C4 C3 C2 119.9(11)
C4 C3 C9 118.9(12)
C2 C3 C9 120.6(13)
C4 C3 Ru1 75.4(7)
C2 C3 Ru1 73.3(6)
C9 C3 Ru1 130.0(9)
C3 C4 C5 120.7(10)
C3 C4 C10 121.0(16)
C5 C4 C10 118.3(17)
C3 C4 Ru1 69.2(7)
C5 C4 Ru1 72.7(6)
C10 C4 Ru1 132.0(9)
C4 C5 C6 119.1(11)
C4 C5 C11 124.4(15)
C6 C5 C11 116.5(16)
C4 C5 Ru1 71.6(7)
C6 C5 Ru1 72.3(6)
C11 C5 Ru1 130.6(10)
C1 C6 C12 121.5(11)
C1 C6 C5 119.2(11)
C12 C6 C5 119.2(12)
C1 C6 Ru1 73.3(6)
C12 C6 Ru1 129.2(9)
C5 C6 Ru1 71.3(6)
C14 C13 C15 111.2(11)
C14 C13 N1 120.0(10)
C15 C13 N1 111.2(8)
N1 C16 N2 110.3(9)
N1 C16 C17 129.6(11)
N2 C16 C17 119.8(10)
N2 C18 C19 112.4(9)
N2 C18 C20 113.9(9)
C19 C18 C20 111.6(10)
N2 C21 Si1 109.6(6)
N2 C21 Ru1 107.1(6)
Si1 C21 Ru1 119.7(5)
O1 C25 Ru1 170.2(13)

loop_
_geom_bond_atom_site_label_1
_geom_bond_atom_site_label_2
_geom_bond_distance
Ru1 C25 1.836(9)
Ru1 N1 1.960(8)
Ru1 C21 2.097(11)
Ru1 C3 2.241(11)
Ru1 C2 2.279(10)
Ru1 C4 2.320(12)
Ru1 C5 2.336(11)
Ru1 C6 2.350(10)
Ru1 C1 2.362(9)
P1 F5 1.432(13)
P1 F4 1.455(13)
P1 F3 1.479(12)
P1 F2 1.498(15)
P1 F1 1.549(14)
P1 F6 1.575(11)
Si1 C22 1.854(15)
Si1 C23 1.874(16)
Si1 C24 1.877(16)
Si1 C21 1.899(9)
O1 C25 1.159(12)
N1 C16 1.294(13)
N1 C13 1.609(13)
N2 C16 1.339(13)
N2 C18 1.494(12)
N2 C21 1.497(13)
C1 C6 1.391(16)
C1 C2 1.434(15)
C1 C7 1.476(15)
C2 C3 1.414(15)
C2 C8 1.519(17)
C3 C4 1.39(2)
C3 C9 1.505(18)
C4 C5 1.43(2)
C4 C10 1.525(19)
C5 C6 1.465(17)
C5 C11 1.53(2)
C6 C12 1.464(18)
C13 C14 1.522(17)
C13 C15 1.533(16)
C16 C17 1.479(16)
C18 C19 1.540(16)
C18 C20 1.542(16)

loop_
_geom_torsion_atom_site_label_1
_geom_torsion_atom_site_label_2
_geom_torsion_atom_site_label_3
_geom_torsion_atom_site_label_4
_geom_torsion
C25 Ru1 N1 C16 114.6(8)
C21 Ru1 N1 C16 19.1(7)
C3 Ru1 N1 C16 -151.4(12)
C2 Ru1 N1 C16 -48.1(11)
C4 Ru1 N1 C16 -153.5(7)
C5 Ru1 N1 C16 -128.4(8)
C6 Ru1 N1 C16 -92.0(8)
C1 Ru1 N1 C16 -62.9(8)
C25 Ru1 N1 C13 -61.9(7)
C21 Ru1 N1 C13 -157.4(7)
C3 Ru1 N1 C13 32.1(14)
C2 Ru1 N1 C13 135.4(8)
C4 Ru1 N1 C13 30.0(8)
C5 Ru1 N1 C13 55.1(7)
C6 Ru1 N1 C13 91.5(7)
C1 Ru1 N1 C13 120.6(6)
C25 Ru1 C1 C6 126.4(11)
N1 Ru1 C1 C6 -59.1(8)
C21 Ru1 C1 C6 -132.1(7)
C3 Ru1 C1 C6 103.7(8)
C2 Ru1 C1 C6 133.5(10)
C4 Ru1 C1 C6 67.2(8)
C5 Ru1 C1 C6 30.8(8)
C25 Ru1 C1 C2 -7.1(13)
N1 Ru1 C1 C2 167.4(6)
C21 Ru1 C1 C2 94.4(7)
C3 Ru1 C1 C2 -29.8(7)
C4 Ru1 C1 C2 -66.3(8)
C5 Ru1 C1 C2 -102.8(8)
C6 Ru1 C1 C2 -133.5(10)
C25 Ru1 C1 C7 -118.2(13)
N1 Ru1 C1 C7 56.3(13)
C21 Ru1 C1 C7 -16.7(12)
C3 Ru1 C1 C7 -140.9(13)
C2 Ru1 C1 C7 -111.1(14)
C4 Ru1 C1 C7 -177.4(13)
C5 Ru1 C1 C7 146.1(13)
C6 Ru1 C1 C7 115.4(14)
C6 C1 C2 C3 2.8(15)
C7 C1 C2 C3 -174.3(10)
Ru1 C1 C2 C3 55.9(9)
C6 C1 C2 C8 -179.5(11)
C7 C1 C2 C8 3.4(15)
Ru1 C1 C2 C8 -126.4(10)
C6 C1 C2 Ru1 -53.1(9)
C7 C1 C2 Ru1 129.8(10)
C25 Ru1 C2 C3 45.7(9)
N1 Ru1 C2 C3 -154.0(8)
C21 Ru1 C2 C3 143.1(8)
C4 Ru1 C2 C3 -30.6(8)
C5 Ru1 C2 C3 -66.7(8)
C6 Ru1 C2 C3 -103.6(9)
C1 Ru1 C2 C3 -130.7(11)
C25 Ru1 C2 C1 176.4(7)
N1 Ru1 C2 C1 -23.2(11)
C21 Ru1 C2 C1 -86.2(7)
C3 Ru1 C2 C1 130.7(11)
C4 Ru1 C2 C1 100.1(8)
C5 Ru1 C2 C1 64.0(7)
C6 Ru1 C2 C1 27.1(6)
C25 Ru1 C2 C8 -67.3(11)
N1 Ru1 C2 C8 93.1(12)
C21 Ru1 C2 C8 30.1(10)
C3 Ru1 C2 C8 -113.0(13)
C4 Ru1 C2 C8 -143.6(12)
C5 Ru1 C2 C8 -179.7(11)
C6 Ru1 C2 C8 143.4(11)
C1 Ru1 C2 C8 116.3(13)
C1 C2 C3 C4 3.3(16)
C8 C2 C3 C4 -174.4(11)
Ru1 C2 C3 C4 61.5(9)
C1 C2 C3 C9 174.8(11)
C8 C2 C3 C9 -2.9(17)
Ru1 C2 C3 C9 -127.0(12)
C1 C2 C3 Ru1 -58.2(9)
C8 C2 C3 Ru1 124.1(10)
C25 Ru1 C3 C4 91.4(7)
N1 Ru1 C3 C4 -2.8(16)
C21 Ru1 C3 C4 -172.1(6)
C2 Ru1 C3 C4 -128.1(11)
C5 Ru1 C3 C4 -27.8(7)
C6 Ru1 C3 C4 -64.4(7)
C1 Ru1 C3 C4 -98.7(8)
C25 Ru1 C3 C2 -140.5(8)
N1 Ru1 C3 C2 125.3(12)
C21 Ru1 C3 C2 -44.1(9)
C4 Ru1 C3 C2 128.1(11)
C5 Ru1 C3 C2 100.2(8)
C6 Ru1 C3 C2 63.6(7)
C1 Ru1 C3 C2 29.4(7)
C25 Ru1 C3 C9 -24.3(13)
N1 Ru1 C3 C9 -118.5(16)
C21 Ru1 C3 C9 72.2(13)
C2 Ru1 C3 C9 116.2(17)
C4 Ru1 C3 C9 -115.7(15)
C5 Ru1 C3 C9 -143.5(14)
C6 Ru1 C3 C9 179.9(14)
C1 Ru1 C3 C9 145.6(14)
C2 C3 C4 C5 -7.0(16)
C9 C3 C4 C5 -178.6(11)
Ru1 C3 C4 C5 53.5(10)
C2 C3 C4 C10 172.2(12)
C9 C3 C4 C10 0.6(18)
Ru1 C3 C4 C10 -127.3(12)
C2 C3 C4 Ru1 -60.4(9)
C9 C3 C4 Ru1 127.9(11)
C25 Ru1 C4 C3 -88.8(8)
N1 Ru1 C4 C3 179.0(6)
C21 Ru1 C4 C3 16.4(14)
C2 Ru1 C4 C3 31.4(6)
C5 Ru1 C4 C3 133.7(10)
C6 Ru1 C4 C3 103.4(7)
C1 Ru1 C4 C3 68.3(7)
C25 Ru1 C4 C5 137.5(8)
N1 Ru1 C4 C5 45.4(7)
C21 Ru1 C4 C5 -117.3(12)
C3 Ru1 C4 C5 -133.7(10)
C2 Ru1 C4 C5 -102.2(7)
C6 Ru1 C4 C5 -30.2(6)
C1 Ru1 C4 C5 -65.4(7)
C25 Ru1 C4 C10 25(2)
N1 Ru1 C4 C10 -67(2)
C21 Ru1 C4 C10 129.9(17)
C3 Ru1 C4 C10 114(2)
C2 Ru1 C4 C10 145(2)
C5 Ru1 C4 C10 -113(2)
C6 Ru1 C4 C10 -143(2)
C1 Ru1 C4 C10 -178(2)
C3 C4 C5 C6 4.7(16)
C10 C4 C5 C6 -174.6(11)
Ru1 C4 C5 C6 56.5(9)
C3 C4 C5 C11 -178.9(12)
C10 C4 C5 C11 1.8(18)
Ru1 C4 C5 C11 -127.1(12)
C3 C4 C5 Ru1 -51.8(10)
C10 C4 C5 Ru1 128.9(11)
C25 Ru1 C5 C4 -48.8(9)
N1 Ru1 C5 C4 -145.7(7)
C21 Ru1 C5 C4 135.0(9)
C3 Ru1 C5 C4 27.7(6)
C2 Ru1 C5 C4 64.8(7)
C6 Ru1 C5 C4 130.1(10)
C1 Ru1 C5 C4 101.0(7)
C25 Ru1 C5 C6 -178.9(8)
N1 Ru1 C5 C6 84.3(7)
C21 Ru1 C5 C6 4.9(13)
C3 Ru1 C5 C6 -102.4(8)
C2 Ru1 C5 C6 -65.3(7)
C4 Ru1 C5 C6 -130.1(10)
C1 Ru1 C5 C6 -29.0(6)
C25 Ru1 C5 C11 71.1(19)
N1 Ru1 C5 C11 -25.8(18)
C21 Ru1 C5 C11 -105.1(17)
C3 Ru1 C5 C11 147.5(18)
C2 Ru1 C5 C11 -175.3(18)
C4 Ru1 C5 C11 119.9(19)
C6 Ru1 C5 C11 -110(2)
C1 Ru1 C5 C11 -139.1(19)
C2 C1 C6 C12 177.7(11)
C7 C1 C6 C12 -5.2(17)
Ru1 C1 C6 C12 126.2(12)
C2 C1 C6 C5 -5.0(15)
C7 C1 C6 C5 172.0(10)
Ru1 C1 C6 C5 -56.5(9)
C2 C1 C6 Ru1 51.5(9)
C7 C1 C6 Ru1 -131.4(10)
C4 C5 C6 C1 1.4(15)
C11 C5 C6 C1 -175.3(11)
Ru1 C5 C6 C1 57.5(9)
C4 C5 C6 C12 178.7(11)
C11 C5 C6 C12 2.0(17)
Ru1 C5 C6 C12 -125.1(11)
C4 C5 C6 Ru1 -56.2(9)
C11 C5 C6 Ru1 127.2(11)
C25 Ru1 C6 C1 -127.6(13)
N1 Ru1 C6 C1 129.0(7)
C21 Ru1 C6 C1 53.0(8)
C3 Ru1 C6 C1 -64.7(7)
C2 Ru1 C6 C1 -28.3(6)
C4 Ru1 C6 C1 -100.1(8)
C5 Ru1 C6 C1 -129.8(11)
C25 Ru1 C6 C12 115.0(16)
N1 Ru1 C6 C12 11.6(12)
C21 Ru1 C6 C12 -64.4(12)
C3 Ru1 C6 C12 177.9(13)
C2 Ru1 C6 C12 -145.7(13)
C4 Ru1 C6 C12 142.5(13)
C5 Ru1 C6 C12 112.8(15)
C1 Ru1 C6 C12 -117.4(15)
C25 Ru1 C6 C5 2.2(17)
N1 Ru1 C6 C5 -101.2(8)
C21 Ru1 C6 C5 -177.2(7)
C3 Ru1 C6 C5 65.1(8)
C2 Ru1 C6 C5 101.5(8)
C4 Ru1 C6 C5 29.6(8)
C1 Ru1 C6 C5 129.8(11)
C16 N1 C13 C14 61.7(13)
Ru1 N1 C13 C14 -121.5(11)
C16 N1 C13 C15 -70.5(12)
Ru1 N1 C13 C15 106.3(10)
C13 N1 C16 N2 166.7(7)
Ru1 N1 C16 N2 -9.9(11)
C13 N1 C16 C17 -6.7(15)
Ru1 N1 C16 C17 176.7(9)
C18 N2 C16 N1 159.4(8)
C21 N2 C16 N1 -11.4(11)
C18 N2 C16 C17 -26.4(14)
C21 N2 C16 C17 162.8(9)
C16 N2 C18 C19 -54.9(14)
C21 N2 C18 C19 115.8(10)
C16 N2 C18 C20 73.3(13)
C21 N2 C18 C20 -115.9(10)
C16 N2 C21 Si1 -106.9(8)
C18 N2 C21 Si1 81.5(9)
C16 N2 C21 Ru1 24.4(9)
C18 N2 C21 Ru1 -147.2(7)
C22 Si1 C21 N2 173.7(8)
C23 Si1 C21 N2 -69.8(9)
C24 Si1 C21 N2 50.7(9)
C22 Si1 C21 Ru1 49.5(8)
C23 Si1 C21 Ru1 166.0(7)
C24 Si1 C21 Ru1 -73.6(8)
C25 Ru1 C21 N2 -110.1(7)
N1 Ru1 C21 N2 -20.4(5)
C3 Ru1 C21 N2 156.6(5)
C2 Ru1 C21 N2 132.2(6)
C4 Ru1 C21 N2 145.7(10)
C5 Ru1 C21 N2 66.4(10)
C6 Ru1 C21 N2 69.6(6)
C1 Ru1 C21 N2 96.4(6)
C25 Ru1 C21 Si1 15.3(7)
N1 Ru1 C21 Si1 105.0(6)
C3 Ru1 C21 Si1 -78.0(6)
C2 Ru1 C21 Si1 -102.4(6)
C4 Ru1 C21 Si1 -88.9(11)
C5 Ru1 C21 Si1 -168.2(7)
C6 Ru1 C21 Si1 -165.0(5)
C1 Ru1 C21 Si1 -138.2(6)
N1 Ru1 C25 O1 133(7)
C21 Ru1 C25 O1 -152(7)
C3 Ru1 C25 O1 -32(7)
C2 Ru1 C25 O1 -57(7)
C4 Ru1 C25 O1 4(7)
C5 Ru1 C25 O1 30(8)
C6 Ru1 C25 O1 28(8)
C1 Ru1 C25 O1 -52(8)
